data_7243091
loop_
_publ_author_name
'Kusy, Rafa\/l'
'Grela, Karol'

_publ_section_title
;
 Ligand-free (Z)-selective transfer semihydrogenation of alkynes catalyzed
 by in situ generated oxidizable copper nanoparticles
;
_journal_issue 15
_journal_name_full 'Green Chemistry'
_journal_page_first 5494
_journal_page_last 5502
_journal_paper_doi 10.1039/D1GC01206A
_journal_volume 23
_journal_year 2021
_chemical_formula_moiety 'N H4 [B5 O10 H4], 2(H2 O)'
_chemical_formula_sum 'B5 H12 N O12'
_chemical_formula_weight 272.16
_chemical_name_systematic 'Ammonium pentaborate'
_space_group_crystal_system orthorhombic
_space_group_IT_number 41
_space_group_name_Hall 'A 2 -2ab'
_space_group_name_H-M_alt 'A e a 2'
_atom_sites_solution_hydrogens mixed
_atom_sites_solution_primary direct
_audit_creation_method SHELXL-2013
_audit_update_record
;
2021-06-09 deposited with the CCDC.	2021-06-21 downloaded from the CCDC.
;
_cell_angle_alpha 90
_cell_angle_beta 90
_cell_angle_gamma 90
_cell_formula_units_Z 4
_cell_length_a 11.3246(3)
_cell_length_b 11.0147(3)
_cell_length_c 9.1513(3)
_cell_measurement_reflns_used 1531
_cell_measurement_temperature 100.0(1)
_cell_measurement_theta_max 29.4580
_cell_measurement_theta_min 3.3940
_cell_volume 1141.51(6)
_computing_cell_refinement 'CrysAlisPro 1.171.40.84a (Rigaku OD, 2020)'
_computing_data_collection 'CrysAlisPro 1.171.40.84a (Rigaku OD, 2020)'
_computing_data_reduction 'CrysAlisPro 1.171.40.84a (Rigaku OD, 2020)'
_computing_structure_refinement 'SHELXL-2013 (Sheldrick, 2013)'
_diffrn_ambient_temperature 100.0(1)
_diffrn_detector_area_resol_mean 16.2974
_diffrn_measured_fraction_theta_full 0.998
_diffrn_measured_fraction_theta_max 0.904
_diffrn_measurement_device_type 'SuperNova (Mo) X-ray Source'
_diffrn_measurement_method '\w scans'
_diffrn_radiation_type MoK\a
_diffrn_radiation_wavelength 0.71073
_diffrn_reflns_av_R_equivalents 0.0174
_diffrn_reflns_av_unetI/netI 0.0293
_diffrn_reflns_Laue_measured_fraction_full 0.998
_diffrn_reflns_Laue_measured_fraction_max 0.904
_diffrn_reflns_limit_h_max 15
_diffrn_reflns_limit_h_min -11
_diffrn_reflns_limit_k_max 14
_diffrn_reflns_limit_k_min -14
_diffrn_reflns_limit_l_max 8
_diffrn_reflns_limit_l_min -12
_diffrn_reflns_number 2278
_diffrn_reflns_point_group_measured_fraction_full 0.892
_diffrn_reflns_point_group_measured_fraction_max 0.762
_diffrn_reflns_theta_full 25.242
_diffrn_reflns_theta_max 30.096
_diffrn_reflns_theta_min 3.408
_diffrn_source 'micro-focus sealed X-ray tube'
_exptl_absorpt_coefficient_mu 0.158
_exptl_absorpt_correction_T_max 1.00000
_exptl_absorpt_correction_T_min 0.87207
_exptl_absorpt_correction_type multi-scan
_exptl_absorpt_process_details
;
CrysAlisPro 1.171.40.84a (Rigaku Oxford Diffraction, 2020)
Empirical absorption correction using spherical harmonics,
implemented in SCALE3 ABSPACK scaling algorithm.
;
_exptl_crystal_colour colourless
_exptl_crystal_density_diffrn 1.584
_exptl_crystal_description prism
_exptl_crystal_F_000 560
_exptl_crystal_size_max 0.250
_exptl_crystal_size_mid 0.170
_exptl_crystal_size_min 0.120
_refine_diff_density_max 0.181
_refine_diff_density_min -0.222
_refine_diff_density_rms 0.052
_refine_ls_abs_structure_details
;
 Flack x determined using 442 quotients [(I+)-(I-)]/[(I+)+(I-)]
 (Parsons and Flack (2004), Acta Cryst. A60, s61).
;
_refine_ls_abs_structure_Flack 0.2(8)
_refine_ls_extinction_method none
_refine_ls_goodness_of_fit_ref 1.092
_refine_ls_hydrogen_treatment mixed
_refine_ls_matrix_type full
_refine_ls_number_parameters 97
_refine_ls_number_reflns 1271
_refine_ls_number_restraints 5
_refine_ls_restrained_S_all 1.090
_refine_ls_R_factor_all 0.0314
_refine_ls_R_factor_gt 0.0297
_refine_ls_shift/su_max 0.000
_refine_ls_shift/su_mean 0.000
_refine_ls_structure_factor_coef Fsqd
_refine_ls_weighting_details 'w=1/[\s^2^(Fo^2^)+(0.0411P)^2^+0.1907P] where P=(Fo^2^+2Fc^2^)/3'
_refine_ls_weighting_scheme calc
_refine_ls_wR_factor_gt 0.0748
_refine_ls_wR_factor_ref 0.0764
_reflns_Friedel_coverage 0.593
_reflns_Friedel_fraction_full 0.769
_reflns_Friedel_fraction_max 0.603
_reflns_number_gt 1217
_reflns_number_total 1271
_reflns_threshold_expression 'I > 2\s(I)'
_cod_data_source_file d1gc01206a1.cif
_cod_data_source_block grela_1
_cod_depositor_comments 'Adding full bibliography for 7243091.cif.'
_cod_original_sg_symbol_Hall 'A 2 -2ac'
_cod_original_sg_symbol_H-M 'A b a 2'
_cod_original_formula_sum 'H12 B5 N O12'
_cod_database_code 7243091
_shelx_space_group_comment
;
The symmetry employed for this shelxl refinement is uniquely defined
by the following loop, which should always be used as a source of
symmetry information in preference to the above space-group names.
They are only intended as comments.
;
_shelx_estimated_absorpt_t_min 0.962
_shelx_estimated_absorpt_t_max 0.981
_shelxl_version_number 2013-3

loop_
_space_group_symop_operation_xyz
'x, y, z'
'-x, -y, z'
'x+1/2, -y+1/2, z'
'-x+1/2, y+1/2, z'
'x, y+1/2, z+1/2'
'-x, -y+1/2, z+1/2'
'x+1/2, -y+1, z+1/2'
'-x+1/2, y+1, z+1/2'

loop_
_atom_site_label
_atom_site_type_symbol
_atom_site_fract_x
_atom_site_fract_y
_atom_site_fract_z
_atom_site_U_iso_or_equiv
_atom_site_adp_type
_atom_site_occupancy
_atom_site_site_symmetry_order
_atom_site_calc_flag
_atom_site_refinement_flags_posn
_atom_site_refinement_flags_adp
_atom_site_refinement_flags_occupancy
_atom_site_disorder_assembly
_atom_site_disorder_group
O1W O 0.97253(12) 0.82333(13) 0.45156(18) 0.0158(3) Uani 1 1 d D . . . .
H1W1 H 0.998(2) 0.752(2) 0.434(3) 0.024 Uiso 1 1 d D U . . .
H2W1 H 1.004(2) 0.846(3) 0.530(3) 0.024 Uiso 1 1 d D U . . .
N1 N 0.0000 1.0000 0.2089(3) 0.0155(5) Uani 1 2 d DS T P . .
H1N1 H 0.028(2) 1.053(2) 0.265(3) 0.023 Uiso 1 1 d D U . . .
H2N1 H -0.057(2) 1.030(2) 0.159(3) 0.023 Uiso 1 1 d D U . . .
B2 B 0.5000 1.0000 0.2929(4) 0.0117(6) Uani 1 2 d S T P . .
O4 O 0.41794(12) 0.93195(12) 0.19822(16) 0.0131(3) Uani 1 1 d . . . . .
O3 O 0.56333(12) 0.91268(12) 0.38719(17) 0.0132(3) Uani 1 1 d . . . . .
O2 O 0.73656(12) 0.82123(13) 0.47804(18) 0.0187(4) Uani 1 1 d . . . . .
H2 H 0.8100 0.8251 0.4663 0.028 Uiso 1 1 calc R U . . .
O1 O 0.75314(14) 0.97019(13) 0.29580(18) 0.0159(3) Uani 1 1 d . . . . .
O5 O 0.22257(13) 0.88826(15) 0.11291(19) 0.0235(4) Uani 1 1 d . . . . .
H5 H 0.2586 0.8333 0.0675 0.035 Uiso 1 1 calc R U . . .
B1 B 0.68266(19) 0.90197(19) 0.3874(3) 0.0131(4) Uani 1 1 d . . . . .
B3 B 0.2993(2) 0.94789(19) 0.2015(3) 0.0146(4) Uani 1 1 d . . . . .

loop_
_atom_site_aniso_label
_atom_site_aniso_U_11
_atom_site_aniso_U_22
_atom_site_aniso_U_33
_atom_site_aniso_U_23
_atom_site_aniso_U_13
_atom_site_aniso_U_12
O1W 0.0145(7) 0.0145(6) 0.0185(7) -0.0022(6) -0.0037(6) 0.0028(6)
N1 0.0107(12) 0.0207(12) 0.0152(12) 0.000 0.000 -0.0001(10)
B2 0.0088(13) 0.0134(13) 0.0128(13) 0.000 0.000 0.0009(11)
O4 0.0093(7) 0.0158(6) 0.0140(7) -0.0040(6) 0.0001(6) 0.0007(5)
O3 0.0105(6) 0.0136(6) 0.0155(7) 0.0037(5) 0.0001(6) 0.0006(5)
O2 0.0116(6) 0.0192(7) 0.0253(9) 0.0108(6) -0.0008(6) -0.0002(6)
O1 0.0098(6) 0.0174(6) 0.0206(7) 0.0090(6) 0.0010(6) 0.0008(5)
O5 0.0120(8) 0.0277(8) 0.0307(10) -0.0186(7) -0.0035(6) 0.0031(6)
B1 0.0133(10) 0.0118(9) 0.0142(10) 0.0012(8) -0.0008(10) -0.0013(8)
B3 0.0132(10) 0.0150(10) 0.0158(10) -0.0023(9) -0.0002(9) 0.0003(8)

loop_
_atom_type_symbol
_atom_type_description
_atom_type_scat_dispersion_real
_atom_type_scat_dispersion_imag
_atom_type_scat_source
B B 0.0013 0.0007 'International Tables Vol C Tables 4.2.6.8 and 6.1.1.4'
N N 0.0061 0.0033 'International Tables Vol C Tables 4.2.6.8 and 6.1.1.4'
O O 0.0106 0.0060 'International Tables Vol C Tables 4.2.6.8 and 6.1.1.4'
H H 0.0000 0.0000 'International Tables Vol C Tables 4.2.6.8 and 6.1.1.4'

loop_
_geom_angle_atom_site_label_1
_geom_angle_atom_site_label_2
_geom_angle_atom_site_label_3
_geom_angle
_geom_angle_site_symmetry_1
_geom_angle_site_symmetry_3
_geom_angle_publ_flag
O4 B2 O4 108.1(2) 2_675 . ?
O4 B2 O3 111.59(7) 2_675 . ?
O4 B2 O3 108.54(8) . . ?
O4 B2 O3 108.54(8) 2_675 2_675 ?
O4 B2 O3 111.59(7) . 2_675 ?
O3 B2 O3 108.5(2) . 2_675 ?
B3 O4 B2 123.07(15) . . ?
B1 O3 B2 122.75(15) . . ?
B1 O1 B3 119.07(17) . 2_675 ?
O3 B1 O2 120.32(18) . . ?
O3 B1 O1 121.85(19) . . ?
O2 B1 O1 117.82(18) . . ?
O4 B3 O5 123.96(19) . . ?
O4 B3 O1 121.64(19) . 2_675 ?
O5 B3 O1 114.39(18) . 2_675 ?

loop_
_geom_bond_atom_site_label_1
_geom_bond_atom_site_label_2
_geom_bond_distance
_geom_bond_site_symmetry_2
_geom_bond_publ_flag
B2 O4 1.475(2) 2_675 ?
B2 O4 1.475(2) . ?
B2 O3 1.478(2) . ?
B2 O3 1.478(2) 2_675 ?
O4 B3 1.355(3) . ?
O3 B1 1.356(3) . ?
O2 B1 1.361(3) . ?
O1 B1 1.380(3) . ?
O1 B3 1.383(3) 2_675 ?
O5 B3 1.358(3) . ?
B3 O1 1.383(3) 2_675 ?
